data_2227619
loop_
_publ_author_name
'Zhang, Min'
'Wu, Xiang-Yang'
'Yang, Liu-Qing'

_publ_section_title
;
 <i>N</i>-[11-(4-Chlorophenyl)-11,12-dihydrobenzo[<i>c</i>]phenanthridin-6-yl]benzamide
;
_journal_coeditor_code HG2734
_journal_issue 11
_journal_name_full 'Acta Crystallographica Section E'
_journal_page_first o2973
_journal_page_last o2974
_journal_paper_doi 10.1107/S1600536810043485
_journal_volume 66
_journal_year 2010
_chemical_formula_iupac 'C30 H21 Cl N2 O'
_chemical_formula_moiety 'C30 H21 Cl N2 O'
_chemical_formula_sum 'C30 H21 Cl N2 O'
_chemical_formula_weight 460.94
_chemical_name_systematic
;
<i>N</i>-[11-(4-Chlorophenyl)-11,12-
dihydrobenzo[<i>c</i>]phenanthridin-6-yl]benzamide
;
_space_group_IT_number 29
_symmetry_cell_setting orthorhombic
_symmetry_space_group_name_Hall 'P 2c -2ac'
_symmetry_space_group_name_H-M 'P c a 21'
_atom_sites_solution_hydrogens geom
_atom_sites_solution_primary direct
_atom_sites_solution_secondary difmap
_cell_angle_alpha 90.00
_cell_angle_beta 90.00
_cell_angle_gamma 90.00
_cell_formula_units_Z 8
_cell_length_a 26.567(5)
_cell_length_b 9.6752(19)
_cell_length_c 17.329(4)
_cell_measurement_reflns_used 10393
_cell_measurement_temperature 113(2)
_cell_measurement_theta_max 26.059
_cell_measurement_theta_min 1.533
_cell_volume 4454.3(16)
_computing_cell_refinement 'Crystalclear (Rigaku, 2009)'
_computing_data_collection 'Crystalclear (Rigaku, 2009)'
_computing_data_reduction 'Crystalclear (Rigaku, 2009)'
_computing_molecular_graphics 'SHELXTL (Sheldrick, 2008)'
_computing_publication_material 'SHELXTL (Sheldrick, 2008)'
_computing_structure_refinement 'SHELXL97 (Sheldrick, 2008)'
_computing_structure_solution 'SHELXS97 (Sheldrick, 2008)'
_diffrn_ambient_temperature 113(2)
_diffrn_measured_fraction_theta_full 0.997
_diffrn_measured_fraction_theta_max 0.997
_diffrn_measurement_device_type 'Rigaku Saturn724 CCD'
_diffrn_measurement_method \w
_diffrn_radiation_monochromator confocal
_diffrn_radiation_source 'rotating anode'
_diffrn_radiation_type MoK\a
_diffrn_radiation_wavelength 0.71073
_diffrn_reflns_av_R_equivalents 0.0383
_diffrn_reflns_av_sigmaI/netI 0.0389
_diffrn_reflns_limit_h_max 32
_diffrn_reflns_limit_h_min -28
_diffrn_reflns_limit_k_max 11
_diffrn_reflns_limit_k_min -11
_diffrn_reflns_limit_l_max 20
_diffrn_reflns_limit_l_min -21
_diffrn_reflns_number 27069
_diffrn_reflns_theta_full 26.06
_diffrn_reflns_theta_max 26.06
_diffrn_reflns_theta_min 2.10
_diffrn_standards_decay_% 0
_diffrn_standards_interval_count 0
_diffrn_standards_interval_time 0
_diffrn_standards_number 0
_exptl_absorpt_coefficient_mu 0.199
_exptl_absorpt_correction_T_max 0.9804
_exptl_absorpt_correction_T_min 0.9613
_exptl_absorpt_correction_type multi-scan
_exptl_absorpt_process_details '(CrystalClear; Rigaku, 2009)'
_exptl_crystal_colour yellow
_exptl_crystal_density_diffrn 1.375
_exptl_crystal_density_method 'not measured'
_exptl_crystal_description block
_exptl_crystal_F_000 1920
_exptl_crystal_size_max 0.20
_exptl_crystal_size_mid 0.18
_exptl_crystal_size_min 0.10
_refine_diff_density_max 0.523
_refine_diff_density_min -0.472
_refine_ls_abs_structure_details 'Flack (1983), with how many Friedel pairs?'
_refine_ls_abs_structure_Flack 0.46(5)
_refine_ls_extinction_method none
_refine_ls_goodness_of_fit_ref 1.061
_refine_ls_hydrogen_treatment constr
_refine_ls_matrix_type full
_refine_ls_number_parameters 613
_refine_ls_number_reflns 8288
_refine_ls_number_restraints 1
_refine_ls_restrained_S_all 1.061
_refine_ls_R_factor_all 0.0428
_refine_ls_R_factor_gt 0.0396
_refine_ls_shift/su_max 0.001
_refine_ls_shift/su_mean 0.000
_refine_ls_structure_factor_coef Fsqd
_refine_ls_weighting_details 'calc w = 1/[\s^2^(Fo^2^)+(0.0607P)^2^+0.6857P] where P=(Fo^2^+2Fc^2^)/3'
_refine_ls_weighting_scheme calc
_refine_ls_wR_factor_gt 0.1003
_refine_ls_wR_factor_ref 0.1026
_reflns_number_gt 7795
_reflns_number_total 8288
_reflns_threshold_expression I>2\s(I)
_cod_data_source_file hg2734.cif
_cod_data_source_block I
_cod_original_cell_volume 4454.5(15)
_cod_database_code 2227619
_cod_database_fobs_code 2227619

loop_
_symmetry_equiv_pos_as_xyz
'x, y, z'
'-x, -y, z+1/2'
'x+1/2, -y, z'
'-x+1/2, y, z+1/2'

loop_
_atom_site_type_symbol
_atom_site_label
_atom_site_fract_x
_atom_site_fract_y
_atom_site_fract_z
_atom_site_U_iso_or_equiv
_atom_site_adp_type
_atom_site_calc_flag
_atom_site_refinement_flags
_atom_site_occupancy
_atom_site_disorder_assembly
_atom_site_disorder_group
Cl Cl1 0.45020(2) 1.04494(6) 0.45992(4) 0.03290(15) Uani d . 1 . .
Cl Cl2 -0.18314(2) 0.43588(7) 0.22904(4) 0.03730(16) Uani d . 1 . .
O O1 0.15812(6) 0.44686(15) 0.20860(9) 0.0228(4) Uani d . 1 . .
O O2 0.09263(6) 1.12523(16) 0.48412(10) 0.0252(4) Uani d . 1 . .
N N1 0.19235(6) 0.62652(18) 0.30450(11) 0.0184(4) Uani d . 1 . .
N N2 0.14648(6) 0.68325(18) 0.19207(11) 0.0189(4) Uani d . 1 . .
H H2 0.1351 0.7461 0.1616 0.023 Uiso calc R 1 . .
N N3 0.06092(6) 0.94686(19) 0.38501(11) 0.0172(4) Uani d . 1 . .
N N4 0.10706(6) 0.88891(19) 0.49698(11) 0.0184(4) Uani d . 1 . .
H H4 0.1196 0.8257 0.5261 0.022 Uiso calc R 1 . .
C C1 0.29080(7) 0.8823(2) 0.47123(13) 0.0178(4) Uani d . 1 . .
C C2 0.30981(8) 0.9683(2) 0.52866(14) 0.0220(5) Uani d . 1 . .
H H2A 0.2894 0.9922 0.5701 0.026 Uiso calc R 1 . .
C C3 0.35835(8) 1.0189(2) 0.52532(14) 0.0224(5) Uani d . 1 . .
H H3 0.3707 1.0753 0.5644 0.027 Uiso calc R 1 . .
C C4 0.38840(7) 0.9845(2) 0.46298(15) 0.0211(5) Uani d . 1 . .
C C5 0.37101(9) 0.8999(2) 0.40441(14) 0.0242(5) Uani d . 1 . .
H H5 0.3915 0.8774 0.3628 0.029 Uiso calc R 1 . .
C C6 0.32217(8) 0.8495(2) 0.40923(13) 0.0214(5) Uani d . 1 . .
H H6 0.3101 0.7925 0.3702 0.026 Uiso calc R 1 . .
C C7 0.23727(7) 0.8285(2) 0.47799(13) 0.0195(5) Uani d . 1 . .
H H7 0.2170 0.9032 0.5001 0.023 Uiso calc R 1 . .
C C8 0.23284(8) 0.7046(2) 0.53287(14) 0.0237(5) Uani d . 1 . .
H H8A 0.2537 0.7213 0.5778 0.028 Uiso calc R 1 . .
H H8B 0.1983 0.6972 0.5503 0.028 Uiso calc R 1 . .
C C9 0.24816(8) 0.5706(2) 0.49689(14) 0.0234(5) Uani d . 1 . .
C C10 0.27108(9) 0.4670(3) 0.53995(16) 0.0304(6) Uani d . 1 . .
H H10 0.2770 0.4809 0.5923 0.036 Uiso calc R 1 . .
C C11 0.28521(9) 0.3431(3) 0.50603(17) 0.0349(6) Uani d . 1 . .
H H11 0.3012 0.2755 0.5353 0.042 Uiso calc R 1 . .
C C12 0.27543(9) 0.3201(3) 0.42832(17) 0.0314(6) Uani d . 1 . .
H H12 0.2848 0.2370 0.4054 0.038 Uiso calc R 1 . .
C C13 0.25159(9) 0.4216(2) 0.38485(15) 0.0254(5) Uani d . 1 . .
H H13 0.2447 0.4058 0.3330 0.030 Uiso calc R 1 . .
C C14 0.23787(8) 0.5470(2) 0.41858(15) 0.0214(5) Uani d . 1 . .
C C15 0.21420(8) 0.6601(2) 0.37485(13) 0.0188(5) Uani d . 1 . .
C C16 0.21424(7) 0.7929(2) 0.40035(13) 0.0187(4) Uani d . 1 . .
C C17 0.19362(7) 0.8995(2) 0.35147(13) 0.0178(5) Uani d . 1 . .
C C18 0.19268(8) 1.0404(2) 0.37309(14) 0.0202(5) Uani d . 1 . .
H H18 0.2064 1.0672 0.4202 0.024 Uiso calc R 1 . .
C C19 0.17182(8) 1.1380(2) 0.32543(14) 0.0225(5) Uani d . 1 . .
H H19 0.1715 1.2301 0.3409 0.027 Uiso calc R 1 . .
C C20 0.15087(8) 1.1017(2) 0.25353(14) 0.0233(5) Uani d . 1 . .
H H20 0.1373 1.1691 0.2214 0.028 Uiso calc R 1 . .
C C21 0.15077(8) 0.9652(2) 0.23163(14) 0.0208(5) Uani d . 1 . .
H H21 0.1365 0.9399 0.1847 0.025 Uiso calc R 1 . .
C C22 0.17193(7) 0.8637(2) 0.27943(13) 0.0173(4) Uani d . 1 . .
C C23 0.17036(7) 0.7198(2) 0.25644(12) 0.0170(4) Uani d . 1 . .
C C24 0.13982(8) 0.5481(2) 0.17403(13) 0.0195(5) Uani d . 1 . .
C C25 0.10550(8) 0.5262(2) 0.10631(13) 0.0205(5) Uani d . 1 . .
C C26 0.09983(9) 0.6261(2) 0.04939(14) 0.0236(5) Uani d . 1 . .
H H26 0.1183 0.7076 0.0520 0.028 Uiso calc R 1 . .
C C27 0.06682(10) 0.6050(3) -0.01121(15) 0.0313(6) Uani d . 1 . .
H H27 0.0637 0.6715 -0.0497 0.038 Uiso calc R 1 . .
C C28 0.03835(9) 0.4848(3) -0.01481(15) 0.0302(6) Uani d . 1 . .
H H28 0.0158 0.4715 -0.0552 0.036 Uiso calc R 1 . .
C C29 0.04355(10) 0.3858(3) 0.04136(16) 0.0316(6) Uani d . 1 . .
H H29 0.0242 0.3058 0.0392 0.038 Uiso calc R 1 . .
C C30 0.07772(9) 0.4044(2) 0.10169(15) 0.0265(5) Uani d . 1 . .
H H30 0.0819 0.3358 0.1387 0.032 Uiso calc R 1 . .
C C31 -0.03808(7) 0.6800(2) 0.21873(13) 0.0186(4) Uani d . 1 . .
C C32 -0.06480(8) 0.6718(2) 0.28733(14) 0.0245(5) Uani d . 1 . .
H H32 -0.0524 0.7160 0.3311 0.029 Uiso calc R 1 . .
C C33 -0.11012(9) 0.5983(3) 0.29190(15) 0.0275(5) Uani d . 1 . .
H H33 -0.1276 0.5915 0.3383 0.033 Uiso calc R 1 . .
C C34 -0.12821(8) 0.5360(2) 0.22564(15) 0.0241(5) Uani d . 1 . .
C C35 -0.10328(9) 0.5472(2) 0.15631(15) 0.0272(5) Uani d . 1 . .
H H35 -0.1167 0.5073 0.1121 0.033 Uiso calc R 1 . .
C C36 -0.05835(8) 0.6178(2) 0.15263(14) 0.0237(5) Uani d . 1 . .
H H36 -0.0413 0.6243 0.1059 0.028 Uiso calc R 1 . .
C C37 0.01430(7) 0.7465(2) 0.21222(13) 0.0191(5) Uani d . 1 . .
H H37 0.0361 0.6759 0.1893 0.023 Uiso calc R 1 . .
C C38 0.01665(8) 0.8709(2) 0.15749(14) 0.0228(5) Uani d . 1 . .
H H38A 0.0508 0.8805 0.1383 0.027 Uiso calc R 1 . .
H H38B -0.0051 0.8535 0.1136 0.027 Uiso calc R 1 . .
C C39 0.00102(8) 1.0040(2) 0.19526(14) 0.0220(5) Uani d . 1 . .
C C40 -0.02315(8) 1.1084(2) 0.15437(15) 0.0271(5) Uani d . 1 . .
H H40 -0.0309 1.0947 0.1026 0.032 Uiso calc R 1 . .
C C41 -0.03583(9) 1.2323(3) 0.18932(17) 0.0320(6) Uani d . 1 . .
H H41 -0.0521 1.3007 0.1610 0.038 Uiso calc R 1 . .
C C42 -0.02439(9) 1.2545(3) 0.26580(16) 0.0293(6) Uani d . 1 . .
H H42 -0.0331 1.3376 0.2893 0.035 Uiso calc R 1 . .
C C43 0.00040(8) 1.1519(2) 0.30821(15) 0.0226(5) Uani d . 1 . .
H H43 0.0082 1.1668 0.3599 0.027 Uiso calc R 1 . .
C C44 0.01337(8) 1.0272(2) 0.27295(14) 0.0193(5) Uani d . 1 . .
C C45 0.03790(7) 0.9143(2) 0.31547(13) 0.0176(4) Uani d . 1 . .
C C46 0.03744(7) 0.7808(2) 0.28962(12) 0.0169(4) Uani d . 1 . .
C C47 0.05878(7) 0.6743(2) 0.33760(13) 0.0177(4) Uani d . 1 . .
C C48 0.05844(8) 0.5332(2) 0.31640(14) 0.0191(4) Uani d . 1 . .
H H48 0.0441 0.5066 0.2698 0.023 Uiso calc R 1 . .
C C49 0.07913(8) 0.4348(2) 0.36405(14) 0.0223(5) Uani d . 1 . .
H H49 0.0792 0.3428 0.3485 0.027 Uiso calc R 1 . .
C C50 0.10022(8) 0.4701(2) 0.43567(15) 0.0243(5) Uani d . 1 . .
H H50 0.1135 0.4023 0.4678 0.029 Uiso calc R 1 . .
C C51 0.10092(8) 0.6073(2) 0.45760(15) 0.0224(5) Uani d . 1 . .
H H51 0.1151 0.6320 0.5047 0.027 Uiso calc R 1 . .
C C52 0.08047(7) 0.7101(2) 0.40953(13) 0.0167(4) Uani d . 1 . .
C C53 0.08287(7) 0.8534(2) 0.43261(13) 0.0177(4) Uani d . 1 . .
C C54 0.11219(8) 1.0245(2) 0.51734(14) 0.0199(5) Uani d . 1 . .
C C55 0.14664(8) 1.0465(2) 0.58493(13) 0.0205(5) Uani d . 1 . .
C C56 0.17109(8) 1.1721(2) 0.59367(15) 0.0270(5) Uani d . 1 . .
H H56 0.1656 1.2427 0.5583 0.032 Uiso calc R 1 . .
C C57 0.20390(9) 1.1930(3) 0.65529(17) 0.0330(6) Uani d . 1 . .
H H57 0.2203 1.2774 0.6609 0.040 Uiso calc R 1 . .
C C58 0.21214(9) 1.0887(3) 0.70806(15) 0.0329(6) Uani d . 1 . .
H H58 0.2339 1.1030 0.7493 0.039 Uiso calc R 1 . .
C C59 0.18785(9) 0.9620(3) 0.69954(16) 0.0315(6) Uani d . 1 . .
H H59 0.1934 0.8914 0.7350 0.038 Uiso calc R 1 . .
C C60 0.15552(8) 0.9418(2) 0.63837(14) 0.0248(5) Uani d . 1 . .
H H60 0.1394 0.8571 0.6327 0.030 Uiso calc R 1 . .

loop_
_atom_site_aniso_label
_atom_site_aniso_U_11
_atom_site_aniso_U_22
_atom_site_aniso_U_33
_atom_site_aniso_U_12
_atom_site_aniso_U_13
_atom_site_aniso_U_23
Cl1 0.0214(3) 0.0420(3) 0.0352(3) -0.0113(2) 0.0024(2) -0.0036(3)
Cl2 0.0298(3) 0.0409(3) 0.0412(4) -0.0124(3) -0.0001(3) -0.0072(3)
O1 0.0246(8) 0.0233(8) 0.0205(9) 0.0035(6) -0.0023(6) 0.0008(7)
O2 0.0262(8) 0.0221(8) 0.0273(10) 0.0040(7) -0.0061(7) -0.0017(7)
N1 0.0178(9) 0.0214(9) 0.0159(10) 0.0002(7) -0.0010(7) 0.0020(8)
N2 0.0204(9) 0.0182(9) 0.0181(10) -0.0006(7) -0.0014(7) 0.0033(8)
N3 0.0133(8) 0.0200(9) 0.0182(10) 0.0004(7) -0.0010(7) 0.0020(7)
N4 0.0175(9) 0.0212(9) 0.0164(10) 0.0017(7) -0.0013(7) 0.0014(8)
C1 0.0170(10) 0.0178(10) 0.0185(12) 0.0009(8) -0.0018(8) 0.0021(9)
C2 0.0232(11) 0.0242(12) 0.0188(12) 0.0023(9) 0.0016(9) 0.0000(9)
C3 0.0252(11) 0.0206(11) 0.0216(12) -0.0029(9) -0.0062(9) -0.0013(9)
C4 0.0146(10) 0.0225(11) 0.0262(12) -0.0044(8) -0.0030(9) 0.0027(10)
C5 0.0230(11) 0.0294(12) 0.0203(12) 0.0001(10) 0.0043(9) -0.0017(10)
C6 0.0187(11) 0.0277(12) 0.0179(12) -0.0023(9) -0.0014(8) -0.0034(10)
C7 0.0166(10) 0.0252(11) 0.0166(12) -0.0004(8) -0.0025(8) 0.0003(9)
C8 0.0192(11) 0.0334(12) 0.0185(12) -0.0058(9) -0.0029(8) 0.0053(10)
C9 0.0168(10) 0.0267(11) 0.0268(14) -0.0075(9) -0.0048(9) 0.0079(10)
C10 0.0277(12) 0.0330(14) 0.0304(15) -0.0097(11) -0.0121(10) 0.0123(11)
C11 0.0298(13) 0.0287(13) 0.0462(18) -0.0045(11) -0.0154(11) 0.0164(12)
C12 0.0237(12) 0.0239(12) 0.0464(17) -0.0008(10) -0.0070(11) 0.0064(12)
C13 0.0219(11) 0.0246(11) 0.0296(14) -0.0028(10) -0.0056(9) 0.0034(10)
C14 0.0134(10) 0.0238(12) 0.0271(13) -0.0019(8) -0.0027(8) 0.0079(10)
C15 0.0141(10) 0.0231(11) 0.0190(12) -0.0017(8) -0.0006(8) 0.0035(9)
C16 0.0121(9) 0.0276(12) 0.0164(11) -0.0010(8) 0.0003(8) 0.0015(9)
C17 0.0111(10) 0.0211(11) 0.0213(12) -0.0013(8) 0.0011(8) 0.0023(9)
C18 0.0147(10) 0.0247(11) 0.0211(12) -0.0026(9) 0.0000(8) -0.0033(9)
C19 0.0192(10) 0.0205(11) 0.0278(13) -0.0011(9) 0.0020(9) -0.0015(10)
C20 0.0215(11) 0.0232(11) 0.0250(13) 0.0023(9) -0.0015(9) 0.0072(10)
C21 0.0183(10) 0.0249(11) 0.0193(12) -0.0032(8) -0.0029(9) 0.0016(10)
C22 0.0139(9) 0.0225(11) 0.0154(11) -0.0016(8) 0.0004(8) -0.0003(9)
C23 0.0147(10) 0.0205(11) 0.0158(11) 0.0009(8) 0.0025(8) 0.0037(9)
C24 0.0159(10) 0.0234(11) 0.0191(12) -0.0016(9) 0.0039(8) -0.0012(9)
C25 0.0174(10) 0.0266(12) 0.0175(12) 0.0021(9) 0.0012(8) -0.0052(9)
C26 0.0275(12) 0.0222(11) 0.0212(13) -0.0062(9) -0.0015(9) 0.0011(10)
C27 0.0363(14) 0.0365(14) 0.0212(13) -0.0051(11) -0.0066(10) 0.0045(11)
C28 0.0283(12) 0.0366(14) 0.0256(14) -0.0045(11) -0.0071(9) -0.0063(11)
C29 0.0342(13) 0.0285(13) 0.0323(15) -0.0092(11) -0.0042(10) -0.0057(11)
C30 0.0315(13) 0.0239(12) 0.0241(13) -0.0022(10) -0.0023(10) -0.0001(10)
C31 0.0187(10) 0.0164(10) 0.0207(12) 0.0038(8) -0.0025(8) 0.0007(9)
C32 0.0240(11) 0.0294(12) 0.0202(13) -0.0020(10) -0.0008(9) -0.0061(10)
C33 0.0229(12) 0.0335(13) 0.0261(14) -0.0010(10) 0.0030(9) -0.0019(11)
C34 0.0183(10) 0.0248(12) 0.0292(13) -0.0010(9) -0.0028(10) -0.0018(11)
C35 0.0260(12) 0.0283(12) 0.0275(14) 0.0016(10) -0.0072(10) -0.0068(10)
C36 0.0284(12) 0.0250(12) 0.0177(12) -0.0004(9) 0.0001(9) -0.0028(10)
C37 0.0170(10) 0.0228(11) 0.0174(12) 0.0028(8) -0.0001(8) -0.0019(9)
C38 0.0225(11) 0.0275(12) 0.0182(12) -0.0035(9) -0.0031(9) 0.0030(10)
C39 0.0175(10) 0.0253(11) 0.0233(12) -0.0061(9) -0.0045(9) 0.0037(10)
C40 0.0247(12) 0.0314(13) 0.0251(13) -0.0031(10) -0.0074(9) 0.0066(11)
C41 0.0250(12) 0.0249(12) 0.0462(17) -0.0007(10) -0.0130(11) 0.0132(12)
C42 0.0242(12) 0.0208(12) 0.0430(16) 0.0013(10) -0.0045(11) 0.0054(11)
C43 0.0172(10) 0.0223(11) 0.0283(13) -0.0021(9) -0.0029(9) 0.0023(10)
C44 0.0151(10) 0.0199(11) 0.0228(13) -0.0006(8) -0.0028(8) 0.0041(9)
C45 0.0116(9) 0.0220(10) 0.0193(12) -0.0002(8) 0.0001(8) 0.0002(9)
C46 0.0141(10) 0.0217(11) 0.0150(11) 0.0002(8) 0.0011(8) 0.0022(9)
C47 0.0112(10) 0.0225(11) 0.0193(12) -0.0008(8) 0.0042(8) 0.0028(9)
C48 0.0180(10) 0.0207(11) 0.0185(12) -0.0024(8) 0.0009(8) -0.0024(9)
C49 0.0207(11) 0.0182(11) 0.0280(14) -0.0015(9) 0.0012(9) -0.0013(10)
C50 0.0212(11) 0.0232(12) 0.0285(14) 0.0015(9) -0.0033(9) 0.0073(10)
C51 0.0203(10) 0.0266(11) 0.0202(12) -0.0029(9) -0.0022(9) 0.0028(10)
C52 0.0134(9) 0.0182(10) 0.0186(11) -0.0020(8) 0.0017(8) 0.0011(9)
C53 0.0120(9) 0.0250(11) 0.0160(11) 0.0002(8) 0.0018(8) 0.0035(9)
C54 0.0172(10) 0.0235(12) 0.0190(12) 0.0013(9) 0.0017(8) -0.0004(9)
C55 0.0157(10) 0.0249(12) 0.0208(13) 0.0010(9) 0.0006(8) -0.0048(9)
C56 0.0253(12) 0.0260(12) 0.0297(14) 0.0034(9) -0.0049(10) -0.0023(11)
C57 0.0324(13) 0.0307(13) 0.0361(16) -0.0045(11) -0.0086(11) -0.0088(12)
C58 0.0282(13) 0.0454(15) 0.0251(14) 0.0004(11) -0.0089(10) -0.0062(12)
C59 0.0319(13) 0.0418(15) 0.0209(13) 0.0014(11) -0.0030(10) 0.0065(11)
C60 0.0237(11) 0.0298(12) 0.0208(13) -0.0041(9) -0.0008(9) 0.0001(11)

loop_
_atom_type_symbol
_atom_type_description
_atom_type_scat_dispersion_real
_atom_type_scat_dispersion_imag
_atom_type_scat_source
C C 0.0033 0.0016 'International Tables Vol C Tables 4.2.6.8 and 6.1.1.4'
H H 0.0000 0.0000 'International Tables Vol C Tables 4.2.6.8 and 6.1.1.4'
N N 0.0061 0.0033 'International Tables Vol C Tables 4.2.6.8 and 6.1.1.4'
O O 0.0106 0.0060 'International Tables Vol C Tables 4.2.6.8 and 6.1.1.4'
Cl Cl 0.1484 0.1585 'International Tables Vol C Tables 4.2.6.8 and 6.1.1.4'

loop_
_geom_angle_atom_site_label_1
_geom_angle_atom_site_label_2
_geom_angle_atom_site_label_3
_geom_angle_site_symmetry_1
_geom_angle_site_symmetry_3
_geom_angle
_geom_angle_publ_flag
C23 N1 C15 . . 124.20(18) ?
C23 N2 C24 . . 120.75(19) ?
C23 N2 H2 . . 119.6 ?
C24 N2 H2 . . 119.6 ?
C53 N3 C45 . . 124.49(19) ?
C53 N4 C54 . . 120.82(19) ?
C53 N4 H4 . . 119.6 ?
C54 N4 H4 . . 119.6 ?
C2 C1 C6 . . 117.99(19) ?
C2 C1 C7 . . 119.32(19) ?
C6 C1 C7 . . 122.69(19) ?
C3 C2 C1 . . 121.4(2) ?
C3 C2 H2A . . 119.3 ?
C1 C2 H2A . . 119.3 ?
C2 C3 C4 . . 119.1(2) ?
C2 C3 H3 . . 120.4 ?
C4 C3 H3 . . 120.4 ?
C5 C4 C3 . . 121.49(19) ?
C5 C4 Cl1 . . 119.38(18) ?
C3 C4 Cl1 . . 119.10(18) ?
C4 C5 C6 . . 118.4(2) ?
C4 C5 H5 . . 120.8 ?
C6 C5 H5 . . 120.8 ?
C5 C6 C1 . . 121.6(2) ?
C5 C6 H6 . . 119.2 ?
C1 C6 H6 . . 119.2 ?
C16 C7 C1 . . 112.76(18) ?
C16 C7 C8 . . 109.98(18) ?
C1 C7 C8 . . 112.78(17) ?
C16 C7 H7 . . 107.0 ?
C1 C7 H7 . . 107.0 ?
C8 C7 H7 . . 107.0 ?
C9 C8 C7 . . 113.4(2) ?
C9 C8 H8A . . 108.9 ?
C7 C8 H8A . . 108.9 ?
C9 C8 H8B . . 108.9 ?
C7 C8 H8B . . 108.9 ?
H8A C8 H8B . . 107.7 ?
C10 C9 C14 . . 119.2(2) ?
C10 C9 C8 . . 121.4(2) ?
C14 C9 C8 . . 119.4(2) ?
C11 C10 C9 . . 121.0(3) ?
C11 C10 H10 . . 119.5 ?
C9 C10 H10 . . 119.5 ?
C10 C11 C12 . . 119.9(2) ?
C10 C11 H11 . . 120.0 ?
C12 C11 H11 . . 120.0 ?
C11 C12 C13 . . 119.8(2) ?
C11 C12 H12 . . 120.1 ?
C13 C12 H12 . . 120.1 ?
C12 C13 C14 . . 120.4(2) ?
C12 C13 H13 . . 119.8 ?
C14 C13 H13 . . 119.8 ?
C13 C14 C9 . . 119.7(2) ?
C13 C14 C15 . . 122.8(2) ?
C9 C14 C15 . . 117.4(2) ?
C16 C15 N1 . . 120.47(19) ?
C16 C15 C14 . . 122.3(2) ?
N1 C15 C14 . . 117.17(19) ?
C15 C16 C17 . . 119.0(2) ?
C15 C16 C7 . . 120.2(2) ?
C17 C16 C7 . . 120.8(2) ?
C18 C17 C22 . . 117.5(2) ?
C18 C17 C16 . . 122.7(2) ?
C22 C17 C16 . . 119.75(19) ?
C19 C18 C17 . . 120.8(2) ?
C19 C18 H18 . . 119.6 ?
C17 C18 H18 . . 119.6 ?
C18 C19 C20 . . 121.3(2) ?
C18 C19 H19 . . 119.3 ?
C20 C19 H19 . . 119.3 ?
C21 C20 C19 . . 119.0(2) ?
C21 C20 H20 . . 120.5 ?
C19 C20 H20 . . 120.5 ?
C20 C21 C22 . . 120.6(2) ?
C20 C21 H21 . . 119.7 ?
C22 C21 H21 . . 119.7 ?
C21 C22 C17 . . 120.8(2) ?
C21 C22 C23 . . 119.9(2) ?
C17 C22 C23 . . 119.27(19) ?
N2 C23 N1 . . 122.8(2) ?
N2 C23 C22 . . 119.95(19) ?
N1 C23 C22 . . 117.17(19) ?
O1 C24 N2 . . 126.6(2) ?
O1 C24 C25 . . 120.09(19) ?
N2 C24 C25 . . 113.32(19) ?
C26 C25 C30 . . 119.4(2) ?
C26 C25 C24 . . 121.5(2) ?
C30 C25 C24 . . 119.1(2) ?
C27 C26 C25 . . 120.3(2) ?
C27 C26 H26 . . 119.8 ?
C25 C26 H26 . . 119.8 ?
C26 C27 C28 . . 120.2(2) ?
C26 C27 H27 . . 119.9 ?
C28 C27 H27 . . 119.9 ?
C29 C28 C27 . . 119.8(2) ?
C29 C28 H28 . . 120.1 ?
C27 C28 H28 . . 120.1 ?
C28 C29 C30 . . 120.4(2) ?
C28 C29 H29 . . 119.8 ?
C30 C29 H29 . . 119.8 ?
C25 C30 C29 . . 119.8(2) ?
C25 C30 H30 . . 120.1 ?
C29 C30 H30 . . 120.1 ?
C32 C31 C36 . . 118.6(2) ?
C32 C31 C37 . . 123.4(2) ?
C36 C31 C37 . . 117.9(2) ?
C31 C32 C33 . . 121.2(2) ?
C31 C32 H32 . . 119.4 ?
C33 C32 H32 . . 119.4 ?
C34 C33 C32 . . 118.2(2) ?
C34 C33 H33 . . 120.9 ?
C32 C33 H33 . . 120.9 ?
C35 C34 C33 . . 121.5(2) ?
C35 C34 Cl2 . . 118.28(18) ?
C33 C34 Cl2 . . 120.16(19) ?
C34 C35 C36 . . 119.8(2) ?
C34 C35 H35 . . 120.1 ?
C36 C35 H35 . . 120.1 ?
C35 C36 C31 . . 120.6(2) ?
C35 C36 H36 . . 119.7 ?
C31 C36 H36 . . 119.7 ?
C46 C37 C38 . . 111.10(18) ?
C46 C37 C31 . . 113.25(18) ?
C38 C37 C31 . . 114.26(17) ?
C46 C37 H37 . . 105.8 ?
C38 C37 H37 . . 105.8 ?
C31 C37 H37 . . 105.8 ?
C39 C38 C37 . . 113.1(2) ?
C39 C38 H38A . . 109.0 ?
C37 C38 H38A . . 109.0 ?
C39 C38 H38B . . 109.0 ?
C37 C38 H38B . . 109.0 ?
H38A C38 H38B . . 107.8 ?
C40 C39 C44 . . 118.7(2) ?
C40 C39 C38 . . 121.9(2) ?
C44 C39 C38 . . 119.3(2) ?
C41 C40 C39 . . 121.2(2) ?
C41 C40 H40 . . 119.4 ?
C39 C40 H40 . . 119.4 ?
C42 C41 C40 . . 120.1(2) ?
C42 C41 H41 . . 119.9 ?
C40 C41 H41 . . 119.9 ?
C41 C42 C43 . . 119.9(2) ?
C41 C42 H42 . . 120.0 ?
C43 C42 H42 . . 120.0 ?
C44 C43 C42 . . 120.0(2) ?
C44 C43 H43 . . 120.0 ?
C42 C43 H43 . . 120.0 ?
C43 C44 C39 . . 120.0(2) ?
C43 C44 C45 . . 122.2(2) ?
C39 C44 C45 . . 117.7(2) ?
C46 C45 N3 . . 120.2(2) ?
C46 C45 C44 . . 122.3(2) ?
N3 C45 C44 . . 117.49(19) ?
C45 C46 C47 . . 118.9(2) ?
C45 C46 C37 . . 120.10(19) ?
C47 C46 C37 . . 121.01(19) ?
C48 C47 C52 . . 117.9(2) ?
C48 C47 C46 . . 122.6(2) ?
C52 C47 C46 . . 119.6(2) ?
C49 C48 C47 . . 120.7(2) ?
C49 C48 H48 . . 119.7 ?
C47 C48 H48 . . 119.7 ?
C48 C49 C50 . . 121.5(2) ?
C48 C49 H49 . . 119.3 ?
C50 C49 H49 . . 119.3 ?
C51 C50 C49 . . 118.9(2) ?
C51 C50 H50 . . 120.6 ?
C49 C50 H50 . . 120.6 ?
C50 C51 C52 . . 120.8(2) ?
C50 C51 H51 . . 119.6 ?
C52 C51 H51 . . 119.6 ?
C51 C52 C47 . . 120.4(2) ?
C51 C52 C53 . . 119.8(2) ?
C47 C52 C53 . . 119.77(19) ?
N4 C53 N3 . . 123.0(2) ?
N4 C53 C52 . . 120.06(19) ?
N3 C53 C52 . . 116.92(19) ?
O2 C54 N4 . . 126.2(2) ?
O2 C54 C55 . . 120.3(2) ?
N4 C54 C55 . . 113.47(19) ?
C56 C55 C60 . . 119.1(2) ?
C56 C55 C54 . . 119.7(2) ?
C60 C55 C54 . . 121.3(2) ?
C55 C56 C57 . . 120.3(2) ?
C55 C56 H56 . . 119.9 ?
C57 C56 H56 . . 119.9 ?
C58 C57 C56 . . 120.1(2) ?
C58 C57 H57 . . 120.0 ?
C56 C57 H57 . . 120.0 ?
C57 C58 C59 . . 120.0(2) ?
C57 C58 H58 . . 120.0 ?
C59 C58 H58 . . 120.0 ?
C60 C59 C58 . . 119.7(2) ?
C60 C59 H59 . . 120.2 ?
C58 C59 H59 . . 120.2 ?
C59 C60 C55 . . 120.9(2) ?
C59 C60 H60 . . 119.5 ?
C55 C60 H60 . . 119.5 ?

loop_
_geom_bond_atom_site_label_1
_geom_bond_atom_site_label_2
_geom_bond_site_symmetry_2
_geom_bond_distance
_geom_bond_publ_flag
Cl1 C4 . 1.744(2) ?
Cl2 C34 . 1.752(2) ?
O1 C24 . 1.247(3) ?
O2 C54 . 1.245(3) ?
N1 C23 . 1.360(3) ?
N1 C15 . 1.389(3) ?
N2 C23 . 1.331(3) ?
N2 C24 . 1.356(3) ?
N2 H2 . 0.8600 ?
N3 C53 . 1.356(3) ?
N3 C45 . 1.388(3) ?
N4 C53 . 1.332(3) ?
N4 C54 . 1.366(3) ?
N4 H4 . 0.8600 ?
C1 C2 . 1.392(3) ?
C1 C6 . 1.396(3) ?
C1 C7 . 1.519(3) ?
C2 C3 . 1.380(3) ?
C2 H2A . 0.9300 ?
C3 C4 . 1.384(3) ?
C3 H3 . 0.9300 ?
C4 C5 . 1.383(3) ?
C5 C6 . 1.389(3) ?
C5 H5 . 0.9300 ?
C6 H6 . 0.9300 ?
C7 C16 . 1.517(3) ?
C7 C8 . 1.534(3) ?
C7 H7 . 0.9800 ?
C8 C9 . 1.495(3) ?
C8 H8A . 0.9700 ?
C8 H8B . 0.9700 ?
C9 C10 . 1.390(3) ?
C9 C14 . 1.403(3) ?
C10 C11 . 1.387(4) ?
C10 H10 . 0.9300 ?
C11 C12 . 1.389(4) ?
C11 H11 . 0.9300 ?
C12 C13 . 1.391(3) ?
C12 H12 . 0.9300 ?
C13 C14 . 1.395(3) ?
C13 H13 . 0.9300 ?
C14 C15 . 1.472(3) ?
C15 C16 . 1.359(3) ?
C16 C17 . 1.443(3) ?
C17 C18 . 1.414(3) ?
C17 C22 . 1.418(3) ?
C18 C19 . 1.372(3) ?
C18 H18 . 0.9300 ?
C19 C20 . 1.409(3) ?
C19 H19 . 0.9300 ?
C20 C21 . 1.374(3) ?
C20 H20 . 0.9300 ?
C21 C22 . 1.402(3) ?
C21 H21 . 0.9300 ?
C22 C23 . 1.449(3) ?
C24 C25 . 1.501(3) ?
C25 C26 . 1.389(3) ?
C25 C30 . 1.392(3) ?
C26 C27 . 1.383(3) ?
C26 H26 . 0.9300 ?
C27 C28 . 1.388(4) ?
C27 H27 . 0.9300 ?
C28 C29 . 1.373(4) ?
C28 H28 . 0.9300 ?
C29 C30 . 1.396(4) ?
C29 H29 . 0.9300 ?
C30 H30 . 0.9300 ?
C31 C32 . 1.387(3) ?
C31 C36 . 1.401(3) ?
C31 C37 . 1.537(3) ?
C32 C33 . 1.401(3) ?
C32 H32 . 0.9300 ?
C33 C34 . 1.383(4) ?
C33 H33 . 0.9300 ?
C34 C35 . 1.376(4) ?
C35 C36 . 1.377(3) ?
C35 H35 . 0.9300 ?
C36 H36 . 0.9300 ?
C37 C46 . 1.512(3) ?
C37 C38 . 1.533(3) ?
C37 H37 . 0.9800 ?
C38 C39 . 1.503(3) ?
C38 H38A . 0.9700 ?
C38 H38B . 0.9700 ?
C39 C40 . 1.390(3) ?
C39 C44 . 1.404(3) ?
C40 C41 . 1.385(4) ?
C40 H40 . 0.9300 ?
C41 C42 . 1.377(4) ?
C41 H41 . 0.9300 ?
C42 C43 . 1.400(3) ?
C42 H42 . 0.9300 ?
C43 C44 . 1.395(3) ?
C43 H43 . 0.9300 ?
C44 C45 . 1.470(3) ?
C45 C46 . 1.367(3) ?
C46 C47 . 1.440(3) ?
C47 C48 . 1.414(3) ?
C47 C52 . 1.416(3) ?
C48 C49 . 1.375(3) ?
C48 H48 . 0.9300 ?
C49 C50 . 1.404(3) ?
C49 H49 . 0.9300 ?
C50 C51 . 1.381(3) ?
C50 H50 . 0.9300 ?
C51 C52 . 1.407(3) ?
C51 H51 . 0.9300 ?
C52 C53 . 1.444(3) ?
C54 C55 . 1.502(3) ?
C55 C56 . 1.386(3) ?
C55 C60 . 1.393(3) ?
C56 C57 . 1.393(3) ?
C56 H56 . 0.9300 ?
C57 C58 . 1.379(4) ?
C57 H57 . 0.9300 ?
C58 C59 . 1.393(4) ?
C58 H58 . 0.9300 ?
C59 C60 . 1.379(3) ?
C59 H59 . 0.9300 ?
C60 H60 . 0.9300 ?

loop_
_geom_hbond_atom_site_label_D
_geom_hbond_atom_site_label_H
_geom_hbond_atom_site_label_A
_geom_hbond_site_symmetry_A
_geom_hbond_distance_DH
_geom_hbond_distance_HA
_geom_hbond_distance_DA
_geom_hbond_angle_DHA
C26 H26 Cg1 4_554 0.93 2.86 3.668(2) 146
C28 H28 Cg2 2_564 0.93 2.76 3.610(3) 152
C58 H58 Cg3 4_555 0.93 2.84 3.588(3) 138

loop_
_geom_torsion_atom_site_label_1
_geom_torsion_atom_site_label_2
_geom_torsion_atom_site_label_3
_geom_torsion_atom_site_label_4
_geom_torsion_site_symmetry_1
_geom_torsion_site_symmetry_2
_geom_torsion_site_symmetry_3
_geom_torsion_site_symmetry_4
_geom_torsion
_geom_torsion_publ_flag
C6 C1 C2 C3 . . . . -0.7(3) ?
C7 C1 C2 C3 . . . . 179.5(2) ?
C1 C2 C3 C4 . . . . 0.8(3) ?
C2 C3 C4 C5 . . . . -0.5(3) ?
C2 C3 C4 Cl1 . . . . -178.46(18) ?
C3 C4 C5 C6 . . . . 0.1(4) ?
Cl1 C4 C5 C6 . . . . 178.02(18) ?
C4 C5 C6 C1 . . . . 0.1(3) ?
C2 C1 C6 C5 . . . . 0.3(3) ?
C7 C1 C6 C5 . . . . -179.9(2) ?
C2 C1 C7 C16 . . . . 154.6(2) ?
C6 C1 C7 C16 . . . . -25.2(3) ?
C2 C1 C7 C8 . . . . -80.1(3) ?
C6 C1 C7 C8 . . . . 100.1(2) ?
C16 C7 C8 C9 . . . . 46.6(2) ?
C1 C7 C8 C9 . . . . -80.2(2) ?
C7 C8 C9 C10 . . . . 146.8(2) ?
C7 C8 C9 C14 . . . . -35.2(3) ?
C14 C9 C10 C11 . . . . 2.0(3) ?
C8 C9 C10 C11 . . . . -179.9(2) ?
C9 C10 C11 C12 . . . . -1.5(4) ?
C10 C11 C12 C13 . . . . 0.1(4) ?
C11 C12 C13 C14 . . . . 0.6(4) ?
C12 C13 C14 C9 . . . . -0.1(3) ?
C12 C13 C14 C15 . . . . 177.8(2) ?
C10 C9 C14 C13 . . . . -1.2(3) ?
C8 C9 C14 C13 . . . . -179.3(2) ?
C10 C9 C14 C15 . . . . -179.2(2) ?
C8 C9 C14 C15 . . . . 2.7(3) ?
C23 N1 C15 C16 . . . . 0.6(3) ?
C23 N1 C15 C14 . . . . -178.02(19) ?
C13 C14 C15 C16 . . . . -160.3(2) ?
C9 C14 C15 C16 . . . . 17.6(3) ?
C13 C14 C15 N1 . . . . 18.3(3) ?
C9 C14 C15 N1 . . . . -163.79(19) ?
N1 C15 C16 C17 . . . . -3.2(3) ?
C14 C15 C16 C17 . . . . 175.35(19) ?
N1 C15 C16 C7 . . . . 178.80(18) ?
C14 C15 C16 C7 . . . . -2.6(3) ?
C1 C7 C16 C15 . . . . 97.6(2) ?
C8 C7 C16 C15 . . . . -29.2(3) ?
C1 C7 C16 C17 . . . . -80.4(2) ?
C8 C7 C16 C17 . . . . 152.82(19) ?
C15 C16 C17 C18 . . . . -179.3(2) ?
C7 C16 C17 C18 . . . . -1.3(3) ?
C15 C16 C17 C22 . . . . 2.5(3) ?
C7 C16 C17 C22 . . . . -179.49(18) ?
C22 C17 C18 C19 . . . . -0.5(3) ?
C16 C17 C18 C19 . . . . -178.7(2) ?
C17 C18 C19 C20 . . . . -0.2(3) ?
C18 C19 C20 C21 . . . . 1.0(3) ?
C19 C20 C21 C22 . . . . -1.1(3) ?
C20 C21 C22 C17 . . . . 0.3(3) ?
C20 C21 C22 C23 . . . . 178.4(2) ?
C18 C17 C22 C21 . . . . 0.4(3) ?
C16 C17 C22 C21 . . . . 178.74(19) ?
C18 C17 C22 C23 . . . . -177.63(19) ?
C16 C17 C22 C23 . . . . 0.7(3) ?
C24 N2 C23 N1 . . . . 4.8(3) ?
C24 N2 C23 C22 . . . . -172.68(19) ?
C15 N1 C23 N2 . . . . -174.92(19) ?
C15 N1 C23 C22 . . . . 2.6(3) ?
C21 C22 C23 N2 . . . . -3.6(3) ?
C17 C22 C23 N2 . . . . 174.47(19) ?
C21 C22 C23 N1 . . . . 178.78(19) ?
C17 C22 C23 N1 . . . . -3.1(3) ?
C23 N2 C24 O1 . . . . -7.2(3) ?
C23 N2 C24 C25 . . . . 171.15(19) ?
O1 C24 C25 C26 . . . . -154.9(2) ?
N2 C24 C25 C26 . . . . 26.6(3) ?
O1 C24 C25 C30 . . . . 26.9(3) ?
N2 C24 C25 C30 . . . . -151.6(2) ?
C30 C25 C26 C27 . . . . 0.1(4) ?
C24 C25 C26 C27 . . . . -178.1(2) ?
C25 C26 C27 C28 . . . . 1.3(4) ?
C26 C27 C28 C29 . . . . -1.0(4) ?
C27 C28 C29 C30 . . . . -0.7(4) ?
C26 C25 C30 C29 . . . . -1.8(4) ?
C24 C25 C30 C29 . . . . 176.4(2) ?
C28 C29 C30 C25 . . . . 2.1(4) ?
C36 C31 C32 C33 . . . . 2.7(3) ?
C37 C31 C32 C33 . . . . -173.6(2) ?
C31 C32 C33 C34 . . . . -1.3(4) ?
C32 C33 C34 C35 . . . . -1.2(4) ?
C32 C33 C34 Cl2 . . . . 176.98(18) ?
C33 C34 C35 C36 . . . . 2.3(4) ?
Cl2 C34 C35 C36 . . . . -175.94(18) ?
C34 C35 C36 C31 . . . . -0.8(3) ?
C32 C31 C36 C35 . . . . -1.6(3) ?
C37 C31 C36 C35 . . . . 174.9(2) ?
C32 C31 C37 C46 . . . . 9.5(3) ?
C36 C31 C37 C46 . . . . -166.81(19) ?
C32 C31 C37 C38 . . . . -119.0(2) ?
C36 C31 C37 C38 . . . . 64.6(3) ?
C46 C37 C38 C39 . . . . -45.4(2) ?
C31 C37 C38 C39 . . . . 84.2(2) ?
C37 C38 C39 C40 . . . . -147.5(2) ?
C37 C38 C39 C44 . . . . 35.8(3) ?
C44 C39 C40 C41 . . . . -1.2(3) ?
C38 C39 C40 C41 . . . . -177.8(2) ?
C39 C40 C41 C42 . . . . 0.3(4) ?
C40 C41 C42 C43 . . . . 0.4(4) ?
C41 C42 C43 C44 . . . . -0.1(3) ?
C42 C43 C44 C39 . . . . -0.8(3) ?
C42 C43 C44 C45 . . . . -177.9(2) ?
C40 C39 C44 C43 . . . . 1.4(3) ?
C38 C39 C44 C43 . . . . 178.2(2) ?
C40 C39 C44 C45 . . . . 178.7(2) ?
C38 C39 C44 C45 . . . . -4.6(3) ?
C53 N3 C45 C46 . . . . -1.8(3) ?
C53 N3 C45 C44 . . . . 176.6(2) ?
C43 C44 C45 C46 . . . . 160.3(2) ?
C39 C44 C45 C46 . . . . -16.9(3) ?
C43 C44 C45 N3 . . . . -18.1(3) ?
C39 C44 C45 N3 . . . . 164.72(19) ?
N3 C45 C46 C47 . . . . 3.3(3) ?
C44 C45 C46 C47 . . . . -175.03(19) ?
N3 C45 C46 C37 . . . . -177.39(18) ?
C44 C45 C46 C37 . . . . 4.3(3) ?
C38 C37 C46 C45 . . . . 27.0(3) ?
C31 C37 C46 C45 . . . . -103.2(2) ?
C38 C37 C46 C47 . . . . -153.72(18) ?
C31 C37 C46 C47 . . . . 76.1(2) ?
C45 C46 C47 C48 . . . . 177.9(2) ?
C37 C46 C47 C48 . . . . -1.4(3) ?
C45 C46 C47 C52 . . . . -1.1(3) ?
C37 C46 C47 C52 . . . . 179.57(18) ?
C52 C47 C48 C49 . . . . -0.8(3) ?
C46 C47 C48 C49 . . . . -179.8(2) ?
C47 C48 C49 C50 . . . . 1.4(3) ?
C48 C49 C50 C51 . . . . -1.3(3) ?
C49 C50 C51 C52 . . . . 0.6(3) ?
C50 C51 C52 C47 . . . . 0.0(3) ?
C50 C51 C52 C53 . . . . -178.3(2) ?
C48 C47 C52 C51 . . . . 0.1(3) ?
C46 C47 C52 C51 . . . . 179.20(19) ?
C48 C47 C52 C53 . . . . 178.34(18) ?
C46 C47 C52 C53 . . . . -2.6(3) ?
C54 N4 C53 N3 . . . . -1.9(3) ?
C54 N4 C53 C52 . . . . 176.19(19) ?
C45 N3 C53 N4 . . . . 176.24(19) ?
C45 N3 C53 C52 . . . . -1.9(3) ?
C51 C52 C53 N4 . . . . 4.0(3) ?
C47 C52 C53 N4 . . . . -174.20(19) ?
C51 C52 C53 N3 . . . . -177.75(19) ?
C47 C52 C53 N3 . . . . 4.0(3) ?
C53 N4 C54 O2 . . . . 6.1(3) ?
C53 N4 C54 C55 . . . . -171.66(18) ?
O2 C54 C55 C56 . . . . -23.3(3) ?
N4 C54 C55 C56 . . . . 154.6(2) ?
O2 C54 C55 C60 . . . . 158.2(2) ?
N4 C54 C55 C60 . . . . -23.9(3) ?
C60 C55 C56 C57 . . . . -0.2(3) ?
C54 C55 C56 C57 . . . . -178.8(2) ?
C55 C56 C57 C58 . . . . -0.1(4) ?
C56 C57 C58 C59 . . . . 0.3(4) ?
C57 C58 C59 C60 . . . . -0.2(4) ?
C58 C59 C60 C55 . . . . -0.2(4) ?
C56 C55 C60 C59 . . . . 0.4(4) ?
C54 C55 C60 C59 . . . . 178.9(2) ?
